data_7041709
loop_
_publ_author_name
'Rok, M.'
'Prytys, J. K.'
'Kinzhybalo, V.'
'Bator, G.'

_publ_section_title
;
 Flexible crystals of perovskite-like coordination polymers with a tunable
 and switchable organic guest: (CH3NH3)2[KFe(CN)6] and
 (CH3NH3)2[KCo(CN)6].
;
_journal_issue 7
_journal_name_full 'Dalton transactions (Cambridge, England : 2003)'
_journal_page_first 2322
_journal_page_last 2331
_journal_paper_doi 10.1039/c6dt03915d
_journal_volume 46
_journal_year 2017
_chemical_formula_sum 'C81 H72 N17 O Sm'
_chemical_formula_weight 1449.94
_chemical_name_common 'Tetra(n-butyl)ammonium bis(phthalocyaninato)samarate(III)] Methanole Solvate'
_chemical_name_systematic
; 
? 
;
_space_group_IT_number 33
_symmetry_cell_setting orthorhombic
_symmetry_space_group_name_Hall 'P 2c -2n'
_symmetry_space_group_name_H-M 'P n a 21'
_atom_sites_solution_hydrogens geom
_atom_sites_solution_primary direct
_atom_sites_solution_secondary difmap
_audit_block_doi 10.5517/cc5207g
_audit_creation_method SHELXL-97
_audit_update_record
;
2000-10-09 deposited with the CCDC.
2017-01-16 downloaded from the CCDC.
;
_cell_angle_alpha 90.00
_cell_angle_beta 90.00
_cell_angle_gamma 90.00
_cell_formula_units_Z 4
_cell_length_a 25.243(5)
_cell_length_b 25.508(4)
_cell_length_c 11.501(3)
_cell_measurement_reflns_used 25
_cell_measurement_temperature 170(2)
_cell_measurement_theta_max 25
_cell_measurement_theta_min 2
_cell_volume 7405(3)
_computing_cell_refinement 'CAD4-PC version 1.2, March 1993 (Enraf-Nonius)'
_computing_data_collection 'CAD4-PC version 1.2, March 1993 (Enraf-Nonius)'
_computing_data_reduction 'Molen (Fair, 1990)'
_computing_molecular_graphics 'Diamond (Bergerhoff, 1996)'
_computing_publication_material 'SHELXL-97 (Sheldrick, 1997)'
_computing_structure_refinement 'SHELXL-97 (Sheldrick, 1997)'
_computing_structure_solution 'SIR 92 (Altomare, 1992)'
_diffrn_ambient_temperature 170(2)
_diffrn_measured_fraction_theta_full 0.996
_diffrn_measured_fraction_theta_max 0.996
_diffrn_measurement_device_type 'Enraf-Nonius CAD4 Turbo'
_diffrn_measurement_method omega/2theta
_diffrn_radiation_monochromator graphite
_diffrn_radiation_source 'fine-focus sealed tube'
_diffrn_radiation_type MoK\a
_diffrn_radiation_wavelength 0.71069
_diffrn_reflns_av_R_equivalents 0.0000
_diffrn_reflns_av_sigmaI/netI 0.0701
_diffrn_reflns_limit_h_max 29
_diffrn_reflns_limit_h_min 0
_diffrn_reflns_limit_k_max 30
_diffrn_reflns_limit_k_min 0
_diffrn_reflns_limit_l_max 13
_diffrn_reflns_limit_l_min 0
_diffrn_reflns_number 6858
_diffrn_reflns_theta_full 25.01
_diffrn_reflns_theta_max 25.01
_diffrn_reflns_theta_min 2.10
_diffrn_standards_decay_% none
_diffrn_standards_interval_count 200
_diffrn_standards_interval_time 'every 240 min'
_diffrn_standards_number 3
_exptl_absorpt_coefficient_mu 0.850
_exptl_crystal_colour red
_exptl_crystal_density_diffrn 1.297
_exptl_crystal_density_method 'not measured'
_exptl_crystal_description needle
_exptl_crystal_F_000 2972
_exptl_crystal_size_max 1.02
_exptl_crystal_size_mid 0.2
_exptl_crystal_size_min 0.1
_refine_diff_density_max 1.443
_refine_diff_density_min -1.750
_refine_diff_density_rms 0.125
_refine_ls_abs_structure_details 'Flack H D (1983), Acta Cryst. A39, 876-881'
_refine_ls_abs_structure_Flack 0.01(5)
_refine_ls_extinction_method none
_refine_ls_goodness_of_fit_ref 1.012
_refine_ls_hydrogen_treatment mixed
_refine_ls_matrix_type full
_refine_ls_number_parameters 921
_refine_ls_number_reflns 6858
_refine_ls_number_restraints 1
_refine_ls_restrained_S_all 1.012
_refine_ls_R_factor_all 0.0909
_refine_ls_R_factor_gt 0.0471
_refine_ls_shift/su_max 0.097
_refine_ls_shift/su_mean 0.011
_refine_ls_structure_factor_coef Fsqd
_refine_ls_weighting_details 'calc w=1/[\s^2^(Fo^2^)+(0.1140P)^2^+0.0000P] where P=(Fo^2^+2Fc^2^)/3'
_refine_ls_weighting_scheme calc
_refine_ls_wR_factor_gt 0.1347
_refine_ls_wR_factor_ref 0.1514
_reflns_number_gt 5090
_reflns_number_total 6858
_reflns_threshold_expression >2sigma(I)
_cod_data_source_file c6dt03915d2.cif
_cod_data_source_block (nBu4N)[Sm(pc2-)2]*CH3OH
_cod_depositor_comments 'Adding full bibliography for 7041709--7041710.cif.'
_cod_original_sg_symbol_H-M Pna21
_cod_database_code 7041709

loop_
_symmetry_equiv_pos_as_xyz
'x, y, z'
'-x, -y, z+1/2'
'-x+1/2, y+1/2, z+1/2'
'x+1/2, -y+1/2, z'

loop_
_atom_site_label
_atom_site_type_symbol
_atom_site_fract_x
_atom_site_fract_y
_atom_site_fract_z
_atom_site_U_iso_or_equiv
_atom_site_adp_type
_atom_site_occupancy
_atom_site_symmetry_multiplicity
_atom_site_calc_flag
_atom_site_refinement_flags
Sm Sm 0.741886(14) 0.909780(16) 0.27685(11) 0.02297(15) Uani 1 1 d .
N1 N 0.8107(3) 0.9241(4) 0.4223(8) 0.031(2) Uani 1 1 d .
N2 N 0.8559(4) 0.8396(4) 0.4187(9) 0.041(3) Uani 1 1 d .
N3 N 0.7628(3) 0.8272(3) 0.3759(9) 0.030(2) Uani 1 1 d .
N4 N 0.6770(3) 0.7832(3) 0.3653(8) 0.032(2) Uani 1 1 d .
N5 N 0.6632(3) 0.8770(3) 0.3773(8) 0.0268(19) Uani 1 1 d .
N6 N 0.6168(4) 0.9578(4) 0.4192(9) 0.028(2) Uani 1 1 d .
N7 N 0.7117(3) 0.9737(3) 0.4227(7) 0.0261(19) Uani 1 1 d .
N8 N 0.7961(3) 1.0152(3) 0.4704(8) 0.0271(19) Uani 1 1 d .
C1 C 0.8546(5) 0.8925(5) 0.4281(11) 0.028(3) Uani 1 1 d .
C2 C 0.8133(5) 0.8098(5) 0.4011(11) 0.039(3) Uani 1 1 d .
C3 C 0.8136(4) 0.7535(4) 0.4108(11) 0.038(3) Uani 1 1 d .
C4 C 0.8541(5) 0.7178(5) 0.4336(12) 0.051(3) Uani 1 1 d .
H4 H 0.8893 0.7281 0.4415 0.075(6) Uiso 1 1 calc R
C5 C 0.8390(6) 0.6672(6) 0.4434(15) 0.070(5) Uani 1 1 d .
H5 H 0.8651 0.6423 0.4577 0.075(6) Uiso 1 1 calc R
C6 C 0.7855(6) 0.6494(6) 0.4332(16) 0.068(5) Uani 1 1 d .
H6 H 0.7774 0.6141 0.4432 0.075(6) Uiso 1 1 calc R
C7 C 0.7460(5) 0.6851(5) 0.4085(14) 0.053(3) Uani 1 1 d .
H7 H 0.7108 0.6751 0.4004 0.075(6) Uiso 1 1 calc R
C8 C 0.7623(5) 0.7378(4) 0.3964(11) 0.043(3) Uani 1 1 d .
C9 C 0.7294(5) 0.7839(5) 0.3756(10) 0.038(3) Uani 1 1 d .
C10 C 0.6470(4) 0.8263(4) 0.3634(10) 0.032(2) Uani 1 1 d .
C11 C 0.5887(4) 0.8240(5) 0.3595(11) 0.040(3) Uani 1 1 d .
C12 C 0.5540(5) 0.7830(5) 0.3393(13) 0.054(4) Uani 1 1 d .
H12 H 0.5659 0.7487 0.3308 0.075(6) Uiso 1 1 calc R
C13 C 0.5007(5) 0.7955(5) 0.3325(14) 0.059(4) Uani 1 1 d .
H13 H 0.4760 0.7691 0.3188 0.075(6) Uiso 1 1 calc R
C14 C 0.4831(5) 0.8483(6) 0.3463(13) 0.059(4) Uani 1 1 d .
H14 H 0.4471 0.8558 0.3409 0.075(6) Uiso 1 1 calc R
C15 C 0.5178(4) 0.8879(5) 0.3673(12) 0.047(3) Uani 1 1 d .
H15 H 0.5061 0.9223 0.3754 0.075(6) Uiso 1 1 calc R
C16 C 0.5716(4) 0.8754(4) 0.3763(11) 0.035(3) Uani 1 1 d .
C17 C 0.6191(4) 0.9070(4) 0.3919(10) 0.027(2) Uani 1 1 d .
C18 C 0.6603(4) 0.9870(5) 0.4415(10) 0.032(2) Uani 1 1 d .
C19 C 0.6565(4) 1.0386(4) 0.4879(11) 0.035(3) Uani 1 1 d .
C20 C 0.6146(5) 1.0708(5) 0.5244(13) 0.048(3) Uani 1 1 d .
H20 H 0.5796 1.0600 0.5162 0.075(6) Uiso 1 1 calc R
C21 C 0.6267(5) 1.1190(5) 0.5731(13) 0.048(3) Uani 1 1 d .
H21 H 0.5991 1.1412 0.5945 0.075(6) Uiso 1 1 calc R
C22 C 0.6784(6) 1.1355(5) 0.5909(14) 0.052(3) Uani 1 1 d .
H22 H 0.6848 1.1679 0.6257 0.075(6) Uiso 1 1 calc R
C23 C 0.7204(5) 1.1045(4) 0.5576(11) 0.041(3) Uani 1 1 d .
H23 H 0.7551 1.1155 0.5697 0.075(6) Uiso 1 1 calc R
C24 C 0.7098(4) 1.0559(4) 0.5050(10) 0.031(2) Uani 1 1 d .
C25 C 0.7432(4) 1.0139(4) 0.4632(10) 0.030(2) Uani 1 1 d .
C26 C 0.8266(4) 0.9734(5) 0.4495(9) 0.030(2) Uani 1 1 d .
C27 C 0.8842(4) 0.9753(6) 0.4681(10) 0.045(3) Uani 1 1 d .
C28 C 0.9191(4) 1.0157(6) 0.4884(12) 0.049(3) Uani 1 1 d .
H28 H 0.9070 1.0498 0.4984 0.075(6) Uiso 1 1 calc R
C29 C 0.9719(5) 1.0042(6) 0.4934(14) 0.057(4) Uani 1 1 d .
H29 H 0.9961 1.0312 0.5054 0.075(6) Uiso 1 1 calc R
C30 C 0.9903(5) 0.9532(7) 0.4810(14) 0.069(5) Uani 1 1 d .
H30 H 1.0264 0.9465 0.4871 0.075(6) Uiso 1 1 calc R
C31 C 0.9562(5) 0.9125(6) 0.4599(12) 0.054(4) Uani 1 1 d .
H31 H 0.9686 0.8784 0.4501 0.075(6) Uiso 1 1 calc R
C32 C 0.9012(4) 0.9240(5) 0.4536(10) 0.039(3) Uani 1 1 d .
N9 N 0.8157(3) 0.8834(3) 0.1514(8) 0.0258(19) Uani 1 1 d .
N10 N 0.7857(3) 0.7961(4) 0.0908(9) 0.035(2) Uani 1 1 d .
N11 N 0.7087(3) 0.8541(3) 0.1168(8) 0.0268(19) Uani 1 1 d .
N12 N 0.6195(3) 0.8874(4) 0.0957(9) 0.035(2) Uani 1 1 d .
N13 N 0.6777(3) 0.9567(3) 0.1542(8) 0.028(2) Uani 1 1 d .
N14 N 0.7101(3) 1.0465(3) 0.1799(8) 0.029(2) Uani 1 1 d .
N15 N 0.7850(3) 0.9868(4) 0.1887(8) 0.031(2) Uani 1 1 d .
N16 N 0.8759(3) 0.9568(4) 0.1758(8) 0.031(2) Uani 1 1 d .
C33 C 0.8230(5) 0.8300(5) 0.1189(11) 0.032(3) Uani 1 1 d .
C34 C 0.7341(4) 0.8080(4) 0.0864(10) 0.035(3) Uani 1 1 d .
C35 C 0.6946(4) 0.7719(5) 0.0393(10) 0.037(3) Uani 1 1 d .
C36 C 0.6993(5) 0.7203(5) -0.0031(12) 0.047(3) Uani 1 1 d .
H36 H 0.7318 0.7031 -0.0052 0.075(6) Uiso 1 1 calc R
C37 C 0.6542(6) 0.6969(5) -0.0410(12) 0.050(3) Uani 1 1 d .
H37 H 0.6560 0.6624 -0.0670 0.075(6) Uiso 1 1 calc R
C38 C 0.6069(5) 0.7214(5) -0.0424(12) 0.047(3) Uani 1 1 d .
H38 H 0.5775 0.7038 -0.0716 0.075(6) Uiso 1 1 calc R
C39 C 0.6008(5) 0.7727(5) -0.0012(11) 0.043(3) Uani 1 1 d .
H39 H 0.5682 0.7896 -0.0016 0.075(6) Uiso 1 1 calc R
C40 C 0.6464(4) 0.7968(4) 0.0405(10) 0.037(3) Uani 1 1 d .
C41 C 0.6570(4) 0.8492(4) 0.0875(11) 0.034(3) Uani 1 1 d .
C42 C 0.6299(5) 0.9366(5) 0.1268(11) 0.031(3) Uani 1 1 d .
C43 C 0.5904(4) 0.9777(4) 0.1257(10) 0.031(2) Uani 1 1 d .
C44 C 0.5353(4) 0.9789(5) 0.1050(11) 0.042(3) Uani 1 1 d .
H44 H 0.5168 0.9482 0.0885 0.075(6) Uiso 1 1 calc R
C45 C 0.5092(5) 1.0267(5) 0.1096(13) 0.051(3) Uani 1 1 d .
H45 H 0.4731 1.0282 0.0946 0.075(6) Uiso 1 1 calc R
C46 C 0.5359(5) 1.0714(5) 0.1357(12) 0.050(3) Uani 1 1 d .
H46 H 0.5175 1.1030 0.1393 0.075(6) Uiso 1 1 calc R
C47 C 0.5898(5) 1.0709(5) 0.1570(11) 0.041(3) Uani 1 1 d .
H47 H 0.6076 1.1017 0.1750 0.075(6) Uiso 1 1 calc R
C48 C 0.6166(4) 1.0242(4) 0.1511(10) 0.033(2) Uani 1 1 d .
C49 C 0.6709(4) 1.0106(5) 0.1660(10) 0.032(3) Uani 1 1 d .
C50 C 0.7615(4) 1.0341(4) 0.1834(9) 0.029(2) Uani 1 1 d .
C51 C 0.8029(4) 1.0750(4) 0.1776(10) 0.032(3) Uani 1 1 d .
C52 C 0.8009(5) 1.1285(5) 0.1726(12) 0.043(3) Uani 1 1 d .
H52 H 0.7688 1.1462 0.1706 0.075(6) Uiso 1 1 calc R
C53 C 0.8498(5) 1.1559(5) 0.1704(12) 0.049(3) Uani 1 1 d .
H53 H 0.8501 1.1924 0.1690 0.075(6) Uiso 1 1 calc R
C54 C 0.8975(5) 1.1283(5) 0.1704(13) 0.051(3) Uani 1 1 d .
H54 H 0.9290 1.1470 0.1664 0.075(6) Uiso 1 1 calc R
C55 C 0.8996(5) 1.0743(5) 0.1760(12) 0.046(3) Uani 1 1 d .
H55 H 0.9317 1.0565 0.1780 0.075(6) Uiso 1 1 calc R
C56 C 0.8516(4) 1.0480(4) 0.1784(10) 0.033(2) Uani 1 1 d .
C57 C 0.8391(4) 0.9926(4) 0.1824(9) 0.029(2) Uani 1 1 d .
C58 C 0.8652(5) 0.9054(5) 0.1617(12) 0.033(3) Uani 1 1 d .
C59 C 0.9050(4) 0.8651(5) 0.1434(11) 0.038(3) Uani 1 1 d .
C60 C 0.9617(5) 0.8669(6) 0.1462(12) 0.048(3) Uani 1 1 d .
H60 H 0.9803 0.8972 0.1646 0.075(6) Uiso 1 1 calc R
C61 C 0.9869(5) 0.8198(6) 0.1192(13) 0.056(4) Uani 1 1 d .
H61 H 1.0237 0.8194 0.1195 0.075(6) Uiso 1 1 calc R
C62 C 0.9613(5) 0.7740(6) 0.0923(15) 0.061(4) Uani 1 1 d .
H62 H 0.9808 0.7438 0.0770 0.075(6) Uiso 1 1 calc R
C63 C 0.9055(4) 0.7722(5) 0.0875(12) 0.044(3) Uani 1 1 d .
H63 H 0.8874 0.7417 0.0674 0.075(6) Uiso 1 1 calc R
C64 C 0.8788(5) 0.8183(5) 0.1145(11) 0.039(3) Uani 1 1 d .
N17 N 0.7787(5) 0.9660(4) -0.1884(8) 0.050(3) Uani 1 1 d .
C65 C 0.8026(6) 1.0132(6) 0.7505(12) 0.060(4) Uani 1 1 d .
H65A H 0.7742 1.0330 0.7147 0.075(6) Uiso 1 1 calc R
H65B H 0.8255 1.0007 0.6886 0.075(6) Uiso 1 1 calc R
C66 C 0.8352(6) 1.0508(6) 0.8292(13) 0.059(4) Uani 1 1 d .
H66A H 0.8658 1.0328 0.8606 0.075(6) Uiso 1 1 calc R
H66B H 0.8136 1.0630 0.8935 0.075(6) Uiso 1 1 calc R
C67 C 0.8530(7) 1.0981(6) 0.7524(14) 0.079(6) Uani 1 1 d .
H67A H 0.8684 1.0849 0.6809 0.075(6) Uiso 1 1 calc R
H67B H 0.8222 1.1189 0.7322 0.075(6) Uiso 1 1 calc R
C68 C 0.8928(7) 1.1326(7) 0.812(2) 0.097(8) Uani 1 1 d .
H68A H 0.9026 1.1608 0.7616 0.075(6) Uiso 1 1 calc R
H68B H 0.9237 1.1124 0.8315 0.075(6) Uiso 1 1 calc R
H68C H 0.8775 1.1466 0.8822 0.075(6) Uiso 1 1 calc R
C69 C 0.8210(6) 0.9364(7) -0.1336(14) 0.069(4) Uani 1 1 d .
H69A H 0.8061 0.9043 -0.1022 0.075(6) Uiso 1 1 calc R
H69B H 0.8344 0.9567 -0.0686 0.075(6) Uiso 1 1 calc R
C70 C 0.8697(7) 0.9211(8) -0.215(2) 0.103(7) Uani 1 1 d .
H70A H 0.8587 0.8941 -0.2689 0.075(6) Uiso 1 1 calc R
H70B H 0.8806 0.9515 -0.2590 0.075(6) Uiso 1 1 calc R
C71 C 0.9151(8) 0.9017(11) -0.1445(18) 0.127(10) Uani 1 1 d .
H71A H 0.9216 0.9265 -0.0822 0.075(6) Uiso 1 1 calc R
H71B H 0.9050 0.8687 -0.1089 0.075(6) Uiso 1 1 calc R
C72 C 0.9647(8) 0.8937(9) -0.207(2) 0.144(11) Uani 1 1 d .
H72A H 0.9877 0.8717 -0.1622 0.075(6) Uiso 1 1 calc R
H72B H 0.9815 0.9269 -0.2205 0.075(6) Uiso 1 1 calc R
H72C H 0.9575 0.8771 -0.2806 0.075(6) Uiso 1 1 calc R
C73 C 0.7372(6) 0.9820(6) -0.1017(13) 0.059(4) Uani 1 1 d .
H73A H 0.7255 0.9502 -0.0631 0.075(6) Uiso 1 1 calc R
H73B H 0.7549 1.0031 -0.0433 0.075(6) Uiso 1 1 calc R
C74 C 0.6892(5) 1.0107(6) -0.1362(13) 0.058(4) Uani 1 1 d .
H74A H 0.6984 1.0329 -0.2017 0.075(6) Uiso 1 1 calc R
H74B H 0.6797 1.0337 -0.0725 0.075(6) Uiso 1 1 calc R
C75 C 0.6408(6) 0.9802(6) -0.1691(14) 0.062(4) Uani 1 1 d .
H75A H 0.6464 0.9634 -0.2437 0.075(6) Uiso 1 1 calc R
H75B H 0.6345 0.9530 -0.1117 0.075(6) Uiso 1 1 calc R
C76 C 0.5936(6) 1.0148(6) -0.1761(14) 0.067(4) Uani 1 1 d .
H76A H 0.5631 0.9943 -0.1963 0.075(6) Uiso 1 1 calc R
H76B H 0.5994 1.0411 -0.2345 0.075(6) Uiso 1 1 calc R
H76C H 0.5880 1.0314 -0.1022 0.075(6) Uiso 1 1 calc R
C77 C 0.7539(6) 0.9341(6) -0.2823(12) 0.055(4) Uani 1 1 d .
H77A H 0.7805 0.9269 -0.3410 0.075(6) Uiso 1 1 calc R
H77B H 0.7263 0.9549 -0.3187 0.075(6) Uiso 1 1 calc R
C78 C 0.7293(7) 0.8814(6) -0.2422(17) 0.069(5) Uani 1 1 d .
H78A H 0.7571 0.8577 -0.2167 0.075(6) Uiso 1 1 calc R
H78B H 0.7054 0.8873 -0.1776 0.075(6) Uiso 1 1 calc R
C79 C 0.7002(9) 0.8581(7) -0.3417(16) 0.099(7) Uani 1 1 d .
H79A H 0.7242 0.8528 -0.4063 0.075(6) Uiso 1 1 calc R
H79B H 0.6725 0.8819 -0.3667 0.075(6) Uiso 1 1 calc R
C80 C 0.6755(4) 0.8055(4) -0.3065(11) 0.166(14) Uani 1 1 d .
H80A H 0.6542 0.7924 -0.3693 0.075(6) Uiso 1 1 calc R
H80B H 0.6537 0.8103 -0.2389 0.075(6) Uiso 1 1 calc R
H80C H 0.7031 0.7808 -0.2893 0.075(6) Uiso 1 1 calc R
O1 O 0.5087(4) 0.8634(4) 0.0254(11) 0.051(5) Uani 0.50 1 d PR
C81 C 0.5104(4) 0.8773(4) -0.0930(11) 0.079(11) Uani 0.50 1 d PR
O2 O 0.5366(4) 0.7730(4) -0.3542(11) 0.088(15) Uani 0.25 1 d PR
C82 C 1.0058(4) 1.2471(4) 0.1722(11) 0.12(5) Uani 0.25 1 d PR
O3 O 0.6626(4) 1.2093(4) 0.2759(11) 0.079(13) Uani 0.25 1 d PR
C83 C 0.7004(4) 1.2491(4) 0.2731(11) 0.08(2) Uani 0.25 1 d PR

loop_
_atom_site_aniso_label
_atom_site_aniso_U_11
_atom_site_aniso_U_22
_atom_site_aniso_U_33
_atom_site_aniso_U_23
_atom_site_aniso_U_13
_atom_site_aniso_U_12
Sm 0.0228(2) 0.0291(2) 0.0170(2) 0.0024(4) 0.0016(5) 0.00306(17)
N1 0.028(5) 0.045(6) 0.019(5) 0.005(4) 0.001(4) 0.004(4)
N2 0.042(6) 0.054(7) 0.027(6) 0.014(5) 0.006(5) 0.009(5)
N3 0.024(4) 0.037(5) 0.030(5) 0.010(4) 0.003(4) 0.010(4)
N4 0.031(5) 0.037(5) 0.028(5) 0.002(4) 0.006(4) 0.000(4)
N5 0.029(5) 0.023(4) 0.028(5) -0.008(4) 0.002(4) 0.001(3)
N6 0.024(5) 0.035(6) 0.026(5) 0.004(5) 0.007(4) 0.003(4)
N7 0.036(5) 0.028(5) 0.013(4) 0.005(4) 0.005(4) 0.001(4)
N8 0.029(4) 0.038(5) 0.015(4) -0.008(4) 0.001(3) -0.003(4)
C1 0.029(7) 0.034(7) 0.021(7) 0.000(5) -0.001(5) 0.004(5)
C2 0.034(6) 0.055(8) 0.029(7) 0.003(6) -0.002(6) 0.001(6)
C3 0.039(6) 0.040(6) 0.035(6) 0.023(6) 0.006(5) 0.015(5)
C4 0.060(8) 0.051(8) 0.042(8) 0.021(7) 0.012(6) 0.014(6)
C5 0.073(10) 0.069(10) 0.069(11) 0.020(9) 0.011(9) 0.033(8)
C6 0.075(10) 0.041(8) 0.087(13) 0.004(8) 0.019(9) 0.011(7)
C7 0.065(8) 0.043(7) 0.051(9) 0.009(7) 0.013(7) 0.009(6)
C8 0.064(8) 0.033(6) 0.033(6) 0.009(5) 0.015(6) 0.015(6)
C9 0.047(7) 0.047(7) 0.021(6) 0.001(5) 0.009(5) 0.005(5)
C10 0.025(5) 0.041(6) 0.029(6) -0.004(5) -0.001(4) 0.000(4)
C11 0.027(6) 0.045(7) 0.049(8) -0.013(6) 0.004(5) 0.001(5)
C12 0.046(7) 0.048(7) 0.067(9) -0.022(7) 0.015(6) -0.011(6)
C13 0.045(7) 0.051(8) 0.080(10) -0.040(8) 0.012(6) -0.015(6)
C14 0.029(6) 0.089(11) 0.059(9) -0.020(9) 0.004(6) -0.007(6)
C15 0.036(6) 0.051(7) 0.054(8) -0.021(7) 0.012(6) -0.003(5)
C16 0.029(6) 0.037(6) 0.040(7) -0.009(5) 0.011(5) -0.005(4)
C17 0.028(6) 0.032(6) 0.023(6) -0.007(5) 0.001(4) 0.006(4)
C18 0.036(6) 0.037(7) 0.022(6) -0.004(5) 0.000(5) 0.003(5)
C19 0.036(6) 0.031(6) 0.037(7) 0.000(5) 0.006(5) 0.007(4)
C20 0.040(7) 0.042(7) 0.060(9) 0.001(7) 0.005(6) 0.009(5)
C21 0.056(8) 0.031(6) 0.057(9) -0.008(6) 0.011(7) 0.008(5)
C22 0.063(9) 0.035(7) 0.058(9) -0.008(7) 0.002(7) -0.002(6)
C23 0.048(7) 0.036(6) 0.040(7) 0.000(6) 0.003(6) -0.004(5)
C24 0.036(6) 0.027(6) 0.031(6) 0.003(5) -0.001(5) 0.004(4)
C25 0.033(5) 0.036(6) 0.020(5) 0.004(5) -0.002(4) -0.006(4)
C26 0.027(5) 0.051(7) 0.013(5) 0.001(5) -0.004(4) -0.002(5)
C27 0.031(6) 0.084(10) 0.020(6) -0.004(6) -0.002(5) 0.000(6)
C28 0.031(6) 0.078(9) 0.039(7) -0.023(7) -0.006(5) -0.013(6)
C29 0.041(7) 0.070(9) 0.060(9) -0.031(8) -0.010(7) -0.005(6)
C30 0.028(6) 0.118(14) 0.062(10) -0.026(10) -0.005(7) -0.011(8)
C31 0.041(7) 0.084(10) 0.036(7) -0.018(7) 0.000(6) 0.027(7)
C32 0.028(6) 0.066(8) 0.024(6) 0.001(6) -0.004(5) 0.013(5)
N9 0.035(5) 0.023(5) 0.019(4) 0.002(4) 0.001(4) 0.000(4)
N10 0.032(5) 0.038(5) 0.034(6) 0.005(5) 0.001(4) 0.011(4)
N11 0.027(5) 0.028(5) 0.025(5) 0.001(4) 0.000(4) 0.002(3)
N12 0.036(5) 0.040(5) 0.029(6) -0.007(5) -0.002(4) 0.003(4)
N13 0.030(5) 0.034(5) 0.020(5) -0.001(4) -0.001(4) -0.002(4)
N14 0.028(5) 0.031(5) 0.027(5) 0.002(4) -0.005(4) -0.001(4)
N15 0.028(5) 0.040(5) 0.025(5) -0.001(4) 0.002(4) 0.000(4)
N16 0.036(5) 0.041(6) 0.017(5) 0.008(4) 0.004(4) 0.003(4)
C33 0.030(7) 0.037(7) 0.029(7) -0.008(6) 0.000(5) 0.001(5)
C34 0.039(6) 0.042(6) 0.023(6) 0.003(5) 0.001(5) 0.002(5)
C35 0.048(7) 0.037(6) 0.025(6) -0.003(5) -0.003(5) -0.002(5)
C36 0.048(7) 0.043(7) 0.049(8) -0.014(6) -0.001(6) 0.000(6)
C37 0.075(9) 0.030(6) 0.045(8) -0.007(6) 0.010(7) -0.013(6)
C38 0.043(7) 0.052(8) 0.046(8) -0.007(7) -0.004(6) -0.012(6)
C39 0.046(6) 0.048(7) 0.034(7) -0.011(6) -0.006(5) -0.001(6)
C40 0.038(6) 0.040(6) 0.032(6) -0.009(6) 0.001(5) -0.002(5)
C41 0.039(6) 0.029(6) 0.035(7) -0.005(5) -0.003(5) 0.000(5)
C42 0.029(6) 0.037(7) 0.026(6) 0.005(6) 0.003(5) 0.006(5)
C43 0.027(6) 0.038(6) 0.027(6) 0.010(5) -0.005(5) 0.001(5)
C44 0.038(6) 0.045(7) 0.044(8) 0.007(6) -0.015(6) -0.001(5)
C45 0.028(6) 0.062(8) 0.063(9) 0.017(8) 0.000(6) 0.007(6)
C46 0.053(8) 0.055(8) 0.042(8) 0.007(7) -0.003(6) 0.019(6)
C47 0.045(7) 0.037(6) 0.040(7) -0.002(6) 0.004(6) 0.012(5)
C48 0.038(6) 0.034(6) 0.028(6) -0.001(5) -0.006(5) 0.010(5)
C49 0.034(6) 0.042(7) 0.021(6) 0.003(5) -0.004(5) 0.012(5)
C50 0.037(6) 0.030(5) 0.021(5) -0.009(5) -0.005(5) 0.000(4)
C51 0.035(6) 0.038(6) 0.025(6) 0.002(5) -0.004(5) -0.007(4)
C52 0.051(7) 0.038(7) 0.041(7) 0.002(6) -0.013(6) 0.004(5)
C53 0.068(9) 0.031(7) 0.048(8) 0.007(6) -0.001(7) -0.013(6)
C54 0.042(7) 0.056(8) 0.056(9) -0.001(7) 0.011(6) -0.016(6)
C55 0.041(7) 0.048(7) 0.050(8) -0.003(6) 0.011(6) -0.013(5)
C56 0.047(6) 0.028(6) 0.024(6) -0.004(5) 0.005(5) -0.003(5)
C57 0.026(5) 0.044(7) 0.016(5) 0.005(5) -0.004(4) -0.009(5)
C58 0.028(7) 0.050(9) 0.022(7) 0.004(6) 0.001(5) 0.007(5)
C59 0.021(5) 0.056(8) 0.038(7) 0.011(6) 0.004(5) 0.010(5)
C60 0.035(6) 0.067(9) 0.043(8) -0.006(7) -0.001(6) 0.009(6)
C61 0.032(6) 0.078(10) 0.059(9) -0.006(8) 0.006(6) 0.019(6)
C62 0.057(8) 0.052(8) 0.074(11) -0.004(8) 0.004(8) 0.025(7)
C63 0.038(6) 0.043(7) 0.051(8) -0.006(6) 0.010(6) 0.013(5)
C64 0.037(7) 0.046(7) 0.034(7) 0.006(6) -0.001(5) 0.006(5)
N17 0.071(6) 0.054(6) 0.024(6) 0.006(4) -0.001(5) -0.008(5)
C65 0.069(8) 0.062(9) 0.050(12) 0.009(7) 0.003(6) -0.018(7)
C66 0.070(9) 0.068(9) 0.041(7) -0.014(7) -0.002(7) -0.003(7)
C67 0.097(12) 0.093(12) 0.047(13) -0.020(9) 0.015(8) -0.034(9)
C68 0.078(11) 0.076(11) 0.14(2) -0.021(12) 0.027(12) -0.012(8)
C69 0.087(11) 0.071(10) 0.048(9) 0.000(8) -0.006(8) 0.003(9)
C70 0.122(15) 0.121(15) 0.067(12) 0.024(16) 0.044(18) 0.029(11)
C71 0.087(14) 0.24(3) 0.049(12) 0.026(16) 0.012(10) 0.014(16)
C72 0.127(17) 0.20(2) 0.10(2) 0.09(2) 0.051(18) 0.062(17)
C73 0.090(11) 0.059(9) 0.030(7) -0.001(7) 0.017(7) -0.012(8)
C74 0.073(10) 0.069(10) 0.031(7) -0.006(7) 0.005(7) -0.005(7)
C75 0.086(11) 0.055(9) 0.044(8) -0.002(7) 0.009(7) -0.002(7)
C76 0.071(10) 0.089(11) 0.042(8) 0.003(8) -0.006(7) 0.002(8)
C77 0.091(11) 0.052(8) 0.022(7) 0.002(6) -0.004(7) -0.029(7)
C78 0.092(10) 0.052(8) 0.064(15) 0.015(9) 0.017(10) -0.020(7)
C79 0.17(2) 0.073(12) 0.050(10) 0.013(10) -0.010(12) -0.059(13)
C80 0.30(4) 0.107(18) 0.085(17) 0.011(15) -0.03(2) -0.12(2)
O1 0.043(10) 0.049(10) 0.059(13) -0.017(9) -0.010(9) 0.002(8)
C81 0.07(2) 0.11(3) 0.06(2) -0.03(2) -0.014(17) 0.017(19)
O2 0.06(3) 0.10(3) 0.10(4) 0.04(3) 0.00(3) 0.03(2)
C82 0.06(4) 0.03(3) 0.27(14) 0.08(5) 0.04(5) 0.00(3)
O3 0.11(3) 0.09(3) 0.041(19) -0.03(3) 0.02(4) -0.06(2)
C83 0.07(3) 0.04(2) 0.13(6) -0.04(4) -0.07(5) 0.03(2)

loop_
_atom_type_symbol
_atom_type_description
_atom_type_scat_dispersion_real
_atom_type_scat_dispersion_imag
_atom_type_scat_source
C C 0.0033 0.0016 'International Tables Vol C Tables 4.2.6.8 and 6.1.1.4'
H H 0.0000 0.0000 'International Tables Vol C Tables 4.2.6.8 and 6.1.1.4'
N N 0.0061 0.0033 'International Tables Vol C Tables 4.2.6.8 and 6.1.1.4'
Sm Sm -0.1638 3.4418 'International Tables Vol C Tables 4.2.6.8 and 6.1.1.4'
O O 0.0106 0.0060 'International Tables Vol C Tables 4.2.6.8 and 6.1.1.4'

loop_
_citation_id
_citation_doi
_citation_year
1 10.1002/1521-3749(200103)627:3<485::AID-ZAAC485>3.0.CO;2-N 2001

loop_
_geom_angle_atom_site_label_1
_geom_angle_atom_site_label_2
_geom_angle_atom_site_label_3
_geom_angle
_geom_angle_site_symmetry_1
_geom_angle_site_symmetry_3
N1 Sm N5 107.8(3) . .
N1 Sm N9 84.5(3) . .
N5 Sm N9 143.3(3) . .
N1 Sm N3 69.9(3) . .
N5 Sm N3 70.2(3) . .
N9 Sm N3 82.8(3) . .
N1 Sm N7 69.8(3) . .
N5 Sm N7 69.7(3) . .
N9 Sm N7 145.0(3) . .
N3 Sm N7 108.6(3) . .
N1 Sm N13 142.2(3) . .
N5 Sm N13 84.4(3) . .
N9 Sm N13 107.3(3) . .
N3 Sm N13 145.7(3) . .
N7 Sm N13 82.2(3) . .
N1 Sm N15 81.3(3) . .
N5 Sm N15 145.6(3) . .
N9 Sm N15 69.0(3) . .
N3 Sm N15 141.4(3) . .
N7 Sm N15 83.6(3) . .
N13 Sm N15 70.5(3) . .
N1 Sm N11 146.9(3) . .
N5 Sm N11 83.1(3) . .
N9 Sm N11 70.2(3) . .
N3 Sm N11 85.7(3) . .
N7 Sm N11 141.6(3) . .
N13 Sm N11 68.3(3) . .
N15 Sm N11 107.5(3) . .
C26 N1 C1 107.1(9) . .
C26 N1 Sm 120.5(7) . .
C1 N1 Sm 121.4(8) . .
C2 N2 C1 124.1(12) . .
C2 N3 C9 107.7(9) . .
C2 N3 Sm 124.9(7) . .
C9 N3 Sm 123.5(7) . .
C9 N4 C10 123.7(10) . .
C17 N5 C10 107.6(8) . .
C17 N5 Sm 122.0(7) . .
C10 N5 Sm 120.7(7) . .
C17 N6 C18 122.9(10) . .
C18 N7 C25 108.2(9) . .
C18 N7 Sm 124.7(7) . .
C25 N7 Sm 123.0(7) . .
C26 N8 C25 123.0(9) . .
N2 C1 N1 126.9(12) . .
N2 C1 C32 123.3(12) . .
N1 C1 C32 109.8(11) . .
N2 C2 N3 126.5(12) . .
N2 C2 C3 123.4(11) . .
N3 C2 C3 110.0(11) . .
C8 C3 C4 121.9(11) . .
C8 C3 C2 106.0(10) . .
C4 C3 C2 132.1(12) . .
C5 C4 C3 115.5(13) . .
C4 C5 C6 124.4(13) . .
C7 C6 C5 119.3(14) . .
C6 C7 C8 116.0(13) . .
C3 C8 C7 122.9(11) . .
C3 C8 C9 109.0(10) . .
C7 C8 C9 128.1(12) . .
N4 C9 N3 127.8(10) . .
N4 C9 C8 124.9(11) . .
N3 C9 C8 107.2(10) . .
N4 C10 N5 127.5(9) . .
N4 C10 C11 122.3(10) . .
N5 C10 C11 109.9(9) . .
C12 C11 C16 122.6(10) . .
C12 C11 C10 131.9(11) . .
C16 C11 C10 105.5(9) . .
C11 C12 C13 116.8(11) . .
C12 C13 C14 120.9(11) . .
C15 C14 C13 121.4(12) . .
C14 C15 C16 118.0(12) . .
C11 C16 C15 120.3(10) . .
C11 C16 C17 106.4(9) . .
C15 C16 C17 133.2(11) . .
N6 C17 N5 127.7(10) . .
N6 C17 C16 122.0(9) . .
N5 C17 C16 110.4(9) . .
N6 C18 N7 127.5(11) . .
N6 C18 C19 121.7(10) . .
N7 C18 C19 110.8(10) . .
C20 C19 C18 134.8(11) . .
C20 C19 C24 119.1(10) . .
C18 C19 C24 105.9(9) . .
C21 C20 C19 118.3(11) . .
C22 C21 C20 122.5(11) . .
C23 C22 C21 120.5(12) . .
C22 C23 C24 118.8(12) . .
C23 C24 C19 120.7(10) . .
C23 C24 C25 133.4(10) . .
C19 C24 C25 105.8(9) . .
N8 C25 N7 128.0(10) . .
N8 C25 C24 122.8(9) . .
N7 C25 C24 109.2(9) . .
N8 C26 N1 127.5(9) . .
N8 C26 C27 121.3(10) . .
N1 C26 C27 110.8(10) . .
C28 C27 C32 122.0(11) . .
C28 C27 C26 132.9(13) . .
C32 C27 C26 105.0(11) . .
C29 C28 C27 118.1(13) . .
C28 C29 C30 121.5(13) . .
C31 C30 C29 121.2(12) . .
C30 C31 C32 117.7(13) . .
C27 C32 C31 119.5(12) . .
C27 C32 C1 107.2(10) . .
C31 C32 C1 133.2(12) . .
C58 N9 C33 107.1(10) . .
C58 N9 Sm 121.9(8) . .
C33 N9 Sm 121.1(7) . .
C33 N10 C34 123.6(10) . .
C41 N11 C34 107.9(9) . .
C41 N11 Sm 124.3(7) . .
C34 N11 Sm 121.3(7) . .
C42 N12 C41 123.7(10) . .
C42 N13 C49 106.8(10) . .
C42 N13 Sm 122.5(8) . .
C49 N13 Sm 120.4(7) . .
C50 N14 C49 123.5(9) . .
C50 N15 C57 109.7(9) . .
C50 N15 Sm 122.7(7) . .
C57 N15 Sm 123.1(7) . .
C57 N16 C58 123.0(10) . .
N10 C33 N9 126.8(11) . .
N10 C33 C64 123.6(11) . .
N9 C33 C64 109.6(11) . .
N10 C34 N11 129.4(10) . .
N10 C34 C35 122.2(10) . .
N11 C34 C35 108.2(9) . .
C40 C35 C36 120.7(11) . .
C40 C35 C34 108.0(10) . .
C36 C35 C34 131.4(11) . .
C37 C36 C35 117.0(12) . .
C38 C37 C36 122.8(12) . .
C37 C38 C39 121.9(11) . .
C40 C39 C38 116.0(11) . .
C35 C40 C39 121.7(11) . .
C35 C40 C41 105.3(9) . .
C39 C40 C41 132.9(11) . .
N11 C41 N12 126.1(10) . .
N11 C41 C40 110.5(9) . .
N12 C41 C40 123.4(10) . .
N12 C42 N13 126.8(10) . .
N12 C42 C43 123.0(11) . .
N13 C42 C43 110.0(11) . .
C48 C43 C44 119.1(11) . .
C48 C43 C42 106.8(10) . .
C44 C43 C42 134.1(11) . .
C45 C44 C43 118.6(11) . .
C46 C45 C44 120.8(11) . .
C45 C46 C47 121.3(12) . .
C48 C47 C46 119.1(12) . .
C47 C48 C43 121.1(10) . .
C47 C48 C49 133.0(11) . .
C43 C48 C49 105.9(10) . .
N14 C49 N13 126.1(9) . .
N14 C49 C48 123.3(10) . .
N13 C49 C48 110.3(10) . .
N14 C50 N15 129.8(9) . .
N14 C50 C51 121.3(9) . .
N15 C50 C51 108.9(9) . .
C52 C51 C56 121.2(10) . .
C52 C51 C50 132.9(10) . .
C56 C51 C50 105.9(9) . .
C51 C52 C53 117.5(11) . .
C54 C53 C52 120.0(11) . .
C55 C54 C53 122.6(11) . .
C54 C55 C56 116.8(12) . .
C55 C56 C51 121.8(11) . .
C55 C56 C57 131.6(11) . .
C51 C56 C57 106.6(10) . .
N16 C57 N15 129.4(10) . .
N16 C57 C56 121.7(10) . .
N15 C57 C56 108.8(9) . .
N16 C58 N9 126.1(11) . .
N16 C58 C59 124.5(12) . .
N9 C58 C59 109.1(11) . .
C64 C59 C60 120.2(11) . .
C64 C59 C58 108.1(10) . .
C60 C59 C58 131.7(12) . .
C61 C60 C59 115.0(13) . .
C62 C61 C60 124.8(12) . .
C61 C62 C63 120.5(12) . .
C64 C63 C62 116.6(12) . .
C63 C64 C59 123.0(11) . .
C63 C64 C33 131.0(12) . .
C59 C64 C33 106.0(11) . .
C69 N17 C77 110.0(12) . .
C69 N17 C73 111.5(11) . .
C77 N17 C73 109.6(11) . .
C69 N17 C65 108.7(12) . 1_554
C77 N17 C65 105.3(9) . 1_554
C73 N17 C65 111.6(11) . 1_554
N17 C65 C66 115.5(11) 1_556 .
C65 C66 C67 107.5(12) . .
C68 C67 C66 112.7(15) . .
N17 C69 C70 116.2(14) . .
C71 C70 C69 111.1(19) . .
C72 C71 C70 116.1(18) . .
C74 C73 N17 122.1(12) . .
C73 C74 C75 118.8(13) . .
C76 C75 C74 111.0(12) . .
N17 C77 C78 115.2(12) . .
C79 C78 C77 108.4(14) . .
C78 C79 C80 110.4(14) . .

loop_
_geom_bond_atom_site_label_1
_geom_bond_atom_site_label_2
_geom_bond_distance
_geom_bond_site_symmetry_2
Sm N1 2.439(9) .
Sm N5 2.445(8) .
Sm N9 2.450(9) .
Sm N3 2.451(9) .
Sm N7 2.461(8) .
Sm N13 2.460(9) .
Sm N15 2.463(9) .
Sm N11 2.471(9) .
N1 C26 1.358(14) .
N1 C1 1.372(16) .
N2 C2 1.331(16) .
N2 C1 1.356(16) .
N3 C2 1.381(14) .
N3 C9 1.390(15) .
N4 C9 1.329(14) .
N4 C10 1.335(13) .
N5 C17 1.361(12) .
N5 C10 1.366(13) .
N6 C17 1.335(13) .
N6 C18 1.351(15) .
N7 C18 1.359(14) .
N7 C25 1.377(14) .
N8 C26 1.337(14) .
N8 C25 1.338(13) .
C1 C32 1.454(18) .
C2 C3 1.442(17) .
C3 C8 1.365(17) .
C3 C4 1.393(15) .
C4 C5 1.351(19) .
C5 C6 1.43(2) .
C6 C7 1.38(2) .
C7 C8 1.412(18) .
C8 C9 1.458(16) .
C10 C11 1.474(15) .
C11 C12 1.383(16) .
C11 C16 1.396(15) .
C12 C13 1.386(18) .
C13 C14 1.427(18) .
C14 C15 1.358(17) .
C15 C16 1.398(16) .
C16 C17 1.457(15) .
C18 C19 1.423(15) .
C19 C20 1.403(15) .
C19 C24 1.431(15) .
C20 C21 1.387(18) .
C21 C22 1.387(18) .
C22 C23 1.377(18) .
C23 C24 1.404(15) .
C24 C25 1.446(15) .
C26 C27 1.470(15) .
C27 C28 1.375(17) .
C27 C32 1.385(18) .
C28 C29 1.367(17) .
C29 C30 1.390(19) .
C30 C31 1.37(2) .
C31 C32 1.422(16) .
N9 C58 1.376(16) .
N9 C33 1.424(14) .
N10 C33 1.320(15) .
N10 C34 1.338(14) .
N11 C41 1.355(13) .
N11 C34 1.383(14) .
N12 C42 1.331(16) .
N12 C41 1.361(14) .
N13 C42 1.348(15) .
N13 C49 1.390(14) .
N14 C50 1.337(13) .
N14 C49 1.357(15) .
N15 C50 1.346(14) .
N15 C57 1.377(13) .
N16 C57 1.306(14) .
N16 C58 1.348(16) .
C33 C64 1.440(16) .
C34 C35 1.463(16) .
C35 C40 1.374(16) .
C35 C36 1.407(16) .
C36 C37 1.357(17) .
C37 C38 1.348(18) .
C38 C39 1.399(16) .
C39 C40 1.390(15) .
C40 C41 1.467(15) .
C42 C43 1.446(15) .
C43 C48 1.389(15) .
C43 C44 1.412(15) .
C44 C45 1.388(16) .
C45 C46 1.356(18) .
C46 C47 1.382(17) .
C47 C48 1.371(15) .
C48 C49 1.426(15) .
C50 C51 1.476(14) .
C51 C52 1.367(16) .
C51 C56 1.410(16) .
C52 C53 1.420(17) .
C53 C54 1.394(19) .
C54 C55 1.379(19) .
C55 C56 1.384(16) .
C56 C57 1.450(15) .
C58 C59 1.452(17) .
C59 C64 1.404(18) .
C59 C60 1.432(16) .
C60 C61 1.395(18) .
C61 C62 1.371(19) .
C62 C63 1.410(18) .
C63 C64 1.391(16) .
N17 C69 1.452(18) .
N17 C77 1.490(16) .
N17 C73 1.503(17) .
N17 C65 1.519(16) 1_554
C65 N17 1.519(16) 1_556
C65 C66 1.555(18) .
C66 C67 1.56(2) .
C67 C68 1.50(2) .
C69 C70 1.59(2) .
C70 C71 1.49(3) .
C71 C72 1.46(3) .
C73 C74 1.470(19) .
C74 C75 1.498(19) .
C75 C76 1.485(19) .
C77 C78 1.551(19) .
C78 C79 1.48(2) .
C79 C80 1.533(18) .
O1 C81 1.4087 .
O2 C82 1.293(17) 3_644
C82 O2 1.293(17) 3_655
O3 C83 1.3949 .
